data_4074438
loop_
_publ_author_name
'Maynadi\'e, J\'er\^ome'
'Berthet, Jean-Claude'
'Thu\'ery, Pierre'
'Ephritikhine, Michel'

_publ_section_title
;
 From Bent to Linear Uranium Metallocenes: Influence of
 Counterion, Solvent, and Metal Ion Oxidation State
;
_journal_issue 23
_journal_name_full Organometallics
_journal_page_first 5603
_journal_page_last 5611
_journal_paper_doi 10.1021/om060642g
_journal_volume 25
_journal_year 2006
_chemical_formula_sum 'C22 H33 I2 N U'
_chemical_formula_weight 803.32
_space_group_IT_number 62
_symmetry_cell_setting orthorhombic
_symmetry_space_group_name_Hall '-P 2ac 2n'
_symmetry_space_group_name_H-M 'P n m a'
_atom_sites_solution_hydrogens geom
_atom_sites_solution_primary direct
_atom_sites_solution_secondary difmap
_audit_creation_method SHELXL-97
_cell_angle_alpha 90.00
_cell_angle_beta 90.00
_cell_angle_gamma 90.00
_cell_formula_units_Z 4
_cell_length_a 17.5655(6)
_cell_length_b 15.4579(5)
_cell_length_c 8.8755(2)
_cell_measurement_reflns_used 17162
_cell_measurement_temperature 100(2)
_cell_measurement_theta_max 25.68
_cell_measurement_theta_min 3.26
_cell_volume 2409.93(13)
_computing_cell_refinement 'HKL2000 (Otwinowski & Minor, 1997)'
_computing_data_collection 'COLLECT (Hooft, 1998)'
_computing_data_reduction 'HKL2000 (Otwinowski & Minor, 1997)'
_computing_molecular_graphics 'SHELXTL (Sheldrick, 1999)'
_computing_publication_material 'SHELXTL (Sheldrick, 1999); PLATON (Spek, 2003)'
_computing_structure_refinement 'SHELXL-97 (Sheldrick, 1997)'
_computing_structure_solution 'SHELXS-97 (Sheldrick, 1997)'
_diffrn_ambient_temperature 100(2)
_diffrn_measured_fraction_theta_full 0.989
_diffrn_measured_fraction_theta_max 0.989
_diffrn_measurement_device_type 'Nonius Kappa-CCD area-detector diffractometer'
_diffrn_measurement_method '\f scan with 2\% steps'
_diffrn_radiation_monochromator graphite
_diffrn_radiation_source 'fine-focus sealed tube'
_diffrn_radiation_type MoK\a
_diffrn_radiation_wavelength 0.71073
_diffrn_reflns_av_R_equivalents 0.0378
_diffrn_reflns_av_sigmaI/netI 0.0219
_diffrn_reflns_limit_h_max 20
_diffrn_reflns_limit_h_min 0
_diffrn_reflns_limit_k_max 0
_diffrn_reflns_limit_k_min -18
_diffrn_reflns_limit_l_max 10
_diffrn_reflns_limit_l_min 0
_diffrn_reflns_number 17162
_diffrn_reflns_theta_full 25.68
_diffrn_reflns_theta_max 25.68
_diffrn_reflns_theta_min 3.26
_diffrn_standards_decay_% 0
_diffrn_standards_interval_time 0
_diffrn_standards_number 0
_exptl_absorpt_coefficient_mu 9.304
_exptl_absorpt_correction_T_max 0.327
_exptl_absorpt_correction_T_min 0.211
_exptl_absorpt_correction_type multi-scan
_exptl_absorpt_process_details 'SCALEPACK (Otwinowski & Minor, 1997)'
_exptl_crystal_colour 'translucent dark brown'
_exptl_crystal_density_diffrn 2.214
_exptl_crystal_description parallelepiped
_exptl_crystal_F_000 1480
_exptl_crystal_size_max 0.25
_exptl_crystal_size_mid 0.20
_exptl_crystal_size_min 0.12
_refine_diff_density_max 1.665
_refine_diff_density_min -2.541
_refine_diff_density_rms 0.255
_refine_ls_extinction_method none
_refine_ls_goodness_of_fit_ref 1.308
_refine_ls_hydrogen_treatment constr
_refine_ls_matrix_type full
_refine_ls_number_parameters 133
_refine_ls_number_reflns 2350
_refine_ls_number_restraints 0
_refine_ls_restrained_S_all 1.313
_refine_ls_R_factor_all 0.0480
_refine_ls_R_factor_gt 0.0472
_refine_ls_shift/su_max 0.000
_refine_ls_shift/su_mean 0.000
_refine_ls_structure_factor_coef Fsqd
_refine_ls_weighting_details 'calc w=1/[\s^2^(Fo^2^)+(0.0265P)^2^+63.6080P] where P=(Fo^2^+2Fc^2^)/3'
_refine_ls_weighting_scheme calc
_refine_ls_wR_factor_gt 0.1229
_refine_ls_wR_factor_ref 0.1233
_reflns_number_gt 2296
_reflns_number_total 2350
_reflns_threshold_expression >2sigma(I)
_cod_data_source_file om060642gsi20060718_024903.cif
_cod_data_source_block 3
_cod_database_code 4074438

loop_
_symmetry_equiv_pos_as_xyz
'x, y, z'
'-x+1/2, -y, z+1/2'
'-x, y+1/2, -z'
'x+1/2, -y+1/2, -z+1/2'
'-x, -y, -z'
'x-1/2, y, -z-1/2'
'x, -y-1/2, z'
'-x-1/2, y-1/2, z-1/2'

loop_
_atom_site_label
_atom_site_type_symbol
_atom_site_fract_x
_atom_site_fract_y
_atom_site_fract_z
_atom_site_U_iso_or_equiv
_atom_site_adp_type
_atom_site_occupancy
_atom_site_symmetry_multiplicity
_atom_site_calc_flag
_atom_site_refinement_flags
U U 0.88981(3) 0.2500 0.30715(6) 0.01707(17) Uani 1 2 d S
I1 I 0.97289(7) 0.2500 0.00493(13) 0.0569(5) Uani 1 2 d S
I2 I 0.75188(6) 0.2500 0.09071(13) 0.0406(3) Uani 1 2 d S
N1 N 0.7713(8) 0.2500 0.4661(16) 0.038(4) Uani 1 2 d S
C1 C 0.7231(12) 0.2500 0.558(2) 0.060(6) Uani 1 2 d S
C2 C 0.6662(15) 0.2500 0.671(3) 0.081(8) Uani 1 2 d S
H2A H 0.6858 0.2234 0.7609 0.122 Uiso 0.50 1 calc PR
H2B H 0.6226 0.2182 0.6365 0.122 Uiso 0.50 1 calc PR
H2C H 0.6514 0.3085 0.6932 0.122 Uiso 0.50 1 calc PR
C3 C 0.9820(8) 0.1056(8) 0.3242(16) 0.040(3) Uani 1 1 d .
C4 C 0.9115(8) 0.0781(8) 0.2631(16) 0.042(3) Uani 1 1 d .
C5 C 0.8548(8) 0.0831(8) 0.3772(15) 0.040(3) Uani 1 1 d .
C6 C 0.8911(8) 0.1147(8) 0.5106(14) 0.038(3) Uani 1 1 d .
C7 C 0.9692(8) 0.1298(7) 0.4767(14) 0.036(3) Uani 1 1 d .
C8 C 1.0590(8) 0.1007(11) 0.2542(19) 0.060(4) Uani 1 1 d .
H8A H 1.0835 0.1560 0.2617 0.091 Uiso 1 1 calc R
H8B H 1.0541 0.0849 0.1500 0.091 Uiso 1 1 calc R
H8C H 1.0889 0.0580 0.3057 0.091 Uiso 1 1 calc R
C9 C 0.8983(10) 0.0375(10) 0.1090(18) 0.062(5) Uani 1 1 d .
H9A H 0.8981 -0.0243 0.1184 0.093 Uiso 1 1 calc R
H9B H 0.9382 0.0548 0.0416 0.093 Uiso 1 1 calc R
H9C H 0.8501 0.0566 0.0699 0.093 Uiso 1 1 calc R
C10 C 0.7742(10) 0.0496(10) 0.3660(18) 0.060(5) Uani 1 1 d .
H10A H 0.7533 0.0648 0.2695 0.091 Uiso 1 1 calc R
H10B H 0.7438 0.0750 0.4442 0.091 Uiso 1 1 calc R
H10C H 0.7742 -0.0121 0.3770 0.091 Uiso 1 1 calc R
C11 C 0.8584(10) 0.1196(10) 0.6669(15) 0.054(4) Uani 1 1 d .
H11A H 0.8833 0.0781 0.7304 0.081 Uiso 1 1 calc R
H11B H 0.8049 0.1073 0.6632 0.081 Uiso 1 1 calc R
H11C H 0.8661 0.1767 0.7068 0.081 Uiso 1 1 calc R
C12 C 1.0314(9) 0.1442(8) 0.5889(16) 0.050(4) Uani 1 1 d .
H12A H 1.0496 0.0893 0.6247 0.075 Uiso 1 1 calc R
H12B H 1.0121 0.1773 0.6720 0.075 Uiso 1 1 calc R
H12C H 1.0724 0.1751 0.5419 0.075 Uiso 1 1 calc R

loop_
_atom_site_aniso_label
_atom_site_aniso_U_11
_atom_site_aniso_U_22
_atom_site_aniso_U_33
_atom_site_aniso_U_23
_atom_site_aniso_U_13
_atom_site_aniso_U_12
U 0.0190(3) 0.0157(3) 0.0165(3) 0.000 0.0009(2) 0.000
I1 0.0325(7) 0.1192(14) 0.0190(6) 0.000 0.0062(5) 0.000
I2 0.0254(6) 0.0693(9) 0.0272(6) 0.000 -0.0062(4) 0.000
N1 0.033(8) 0.060(10) 0.020(7) 0.000 0.006(6) 0.000
C1 0.036(10) 0.110(16) 0.034(10) 0.000 -0.006(8) 0.000
C2 0.057(12) 0.133(18) 0.054(12) 0.000 0.003(11) 0.000
C3 0.052(8) 0.018(5) 0.050(8) -0.023(5) -0.017(6) 0.007(5)
C4 0.054(8) 0.030(6) 0.042(7) -0.014(6) -0.016(6) 0.000(6)
C5 0.058(8) 0.020(6) 0.042(7) 0.005(5) -0.019(6) -0.012(6)
C6 0.056(8) 0.022(6) 0.037(7) 0.010(5) -0.015(6) -0.014(6)
C7 0.056(8) 0.012(5) 0.041(7) -0.010(5) -0.028(6) 0.005(5)
C8 0.048(8) 0.062(9) 0.072(9) -0.041(8) -0.019(7) 0.032(7)
C9 0.080(12) 0.043(8) 0.062(10) -0.030(8) -0.026(9) 0.005(8)
C10 0.081(12) 0.047(9) 0.053(9) 0.006(7) -0.013(8) -0.043(9)
C11 0.085(11) 0.043(8) 0.034(7) 0.017(6) -0.013(7) -0.028(8)
C12 0.076(10) 0.021(6) 0.054(8) -0.003(6) -0.043(8) 0.007(6)

loop_
_atom_type_symbol
_atom_type_description
_atom_type_scat_dispersion_real
_atom_type_scat_dispersion_imag
_atom_type_scat_source
C C 0.0033 0.0016 'International Tables Vol C Tables 4.2.6.8 and 6.1.1.4'
H H 0.0000 0.0000 'International Tables Vol C Tables 4.2.6.8 and 6.1.1.4'
N N 0.0061 0.0033 'International Tables Vol C Tables 4.2.6.8 and 6.1.1.4'
I I -0.4742 1.8119 'International Tables Vol C Tables 4.2.6.8 and 6.1.1.4'
U U -9.6767 9.6646 'International Tables Vol C Tables 4.2.6.8 and 6.1.1.4'

loop_
_geom_angle_atom_site_label_1
_geom_angle_atom_site_label_2
_geom_angle_atom_site_label_3
_geom_angle
N1 U I1 152.7(3)
N1 U I2 72.5(3)
I1 U I2 80.13(3)
C1 N1 U 170.2(14)
N1 C1 C2 179(2)
C4 C3 C7 107.8(13)
C4 C3 C8 128.2(12)
C7 C3 C8 123.6(12)
C3 C4 C5 108.8(11)
C3 C4 C9 127.0(14)
C5 C4 C9 123.7(13)
C4 C5 C6 107.1(12)
C4 C5 C10 126.2(12)
C6 C5 C10 126.1(14)
C7 C6 C5 108.1(12)
C7 C6 C11 123.7(12)
C5 C6 C11 127.6(13)
C3 C7 C6 108.0(11)
C3 C7 C12 124.0(13)
C6 C7 C12 126.0(13)

loop_
_geom_bond_atom_site_label_1
_geom_bond_atom_site_label_2
_geom_bond_distance
_geom_bond_site_symmetry_2
U N1 2.515(14) .
U C4 2.713(13) 7_565
U C4 2.713(13) .
U C5 2.724(12) 7_565
U C5 2.724(12) .
U C3 2.762(12) 7_565
U C3 2.762(12) .
U C6 2.763(11) 7_565
U C6 2.763(11) .
U C7 2.769(11) 7_565
U C7 2.769(11) .
U I1 3.0536(13) .
U I2 3.0920(12) .
N1 C1 1.18(3) .
C1 C2 1.42(3) .
C3 C4 1.416(18) .
C3 C7 1.422(18) .
C3 C8 1.49(2) .
C4 C5 1.42(2) .
C4 C9 1.522(18) .
C5 C6 1.431(17) .
C5 C10 1.510(19) .
C6 C7 1.424(19) .
C6 C11 1.503(19) .
C7 C12 1.494(16) .
